data_7210063
loop_
_publ_author_name
'Hutin, Marie'
'Yvon, Carine'
'Yan, Jun'
'Macdonell, Andrew'
'Long, De-Liang'
'Cronin, Leroy'

_publ_section_title
;
 Programming the assembly of carboxylic acid-functionalised hybrid
 polyoxometalates
;
_journal_issue 22
_journal_name_full CrystEngComm
_journal_page_first 4422
_journal_paper_doi 10.1039/c3ce26816k
_journal_volume 15
_journal_year 2013
_chemical_formula_sum 'C77 H161 Mn Mo6 N8 O33'
_chemical_formula_weight 2357.72
_chemical_name_systematic
;
?
;
_space_group_IT_number 14
_symmetry_cell_setting monoclinic
_symmetry_space_group_name_Hall '-P 2yn'
_symmetry_space_group_name_H-M 'P 1 21/n 1'
_atom_sites_solution_hydrogens geom
_atom_sites_solution_primary direct
_atom_sites_solution_secondary difmap
_audit_creation_method SHELXL-97
_cell_angle_alpha 90.00
_cell_angle_beta 90.1110(10)
_cell_angle_gamma 90.00
_cell_formula_units_Z 4
_cell_length_a 17.8569(2)
_cell_length_b 27.1013(3)
_cell_length_c 21.2905(2)
_cell_measurement_reflns_used 45480
_cell_measurement_temperature 150(2)
_cell_measurement_theta_max 26.0
_cell_measurement_theta_min 2.96
_cell_volume 10303.42(19)
_computing_cell_refinement
;
CrysAlisPro, Agilent Technologies,
Version 1.171.35.11 (release 16-05-2011 CrysAlis171 .NET)
(compiled May 16 2011,17:55:39)
;
_computing_data_collection
;
CrysAlisPro, Agilent Technologies,
Version 1.171.35.11 (release 16-05-2011 CrysAlis171 .NET)
(compiled May 16 2011,17:55:39)
;
_computing_data_reduction
;
CrysAlisPro, Agilent Technologies,
Version 1.171.35.11 (release 16-05-2011 CrysAlis171 .NET)
(compiled May 16 2011,17:55:39)
;
_computing_molecular_graphics diamond3
_computing_publication_material WinGX
_computing_structure_refinement 'SHELXL-97 (Sheldrick, 2008)'
_computing_structure_solution 'SHELXS-97 (Sheldrick, 2008)'
_diffrn_ambient_temperature 150(2)
_diffrn_measured_fraction_theta_full 0.998
_diffrn_measured_fraction_theta_max 0.998
_diffrn_measurement_device_type 'Oxford Gemini Ultra A CCD'
_diffrn_measurement_method '\w & \p scans'
_diffrn_radiation_monochromator graphite
_diffrn_radiation_source 'fine-focus sealed tube'
_diffrn_radiation_type MoK\a
_diffrn_radiation_wavelength 0.71073
_diffrn_reflns_av_R_equivalents 0.0558
_diffrn_reflns_av_sigmaI/netI 0.0330
_diffrn_reflns_limit_h_max 22
_diffrn_reflns_limit_h_min -22
_diffrn_reflns_limit_k_max 33
_diffrn_reflns_limit_k_min -33
_diffrn_reflns_limit_l_max 26
_diffrn_reflns_limit_l_min -26
_diffrn_reflns_number 163257
_diffrn_reflns_theta_full 26.00
_diffrn_reflns_theta_max 26.00
_diffrn_reflns_theta_min 2.97
_diffrn_standards_decay_% none
_exptl_absorpt_coefficient_mu 0.902
_exptl_absorpt_correction_T_max 0.9152
_exptl_absorpt_correction_T_min 0.7863
_exptl_absorpt_correction_type analytical
_exptl_absorpt_process_details
;
CrysAlisPro, Agilent Technologies,
Version 1.171.35.11 (release 16-05-2011 CrysAlis171 .NET)
(compiled May 16 2011,17:55:39)
Analytical numeric absorption correction using a multifaceted crystal
model based on expressions derived by R.C. Clark & J.S. Reid.
(Clark, R. C. & Reid, J. S. (1995). Acta Cryst. A51, 887-897)
;
_exptl_crystal_colour orange
_exptl_crystal_density_diffrn 1.520
_exptl_crystal_density_meas ?
_exptl_crystal_density_method 'not measured'
_exptl_crystal_description block
_exptl_crystal_F_000 4880
_exptl_crystal_size_max 0.28
_exptl_crystal_size_mid 0.23
_exptl_crystal_size_min 0.10
_refine_diff_density_max 1.33
_refine_diff_density_min -0.66
_refine_diff_density_rms 0.09
_refine_ls_extinction_coef none
_refine_ls_extinction_method none
_refine_ls_goodness_of_fit_ref 1.037
_refine_ls_hydrogen_treatment constr
_refine_ls_matrix_type full
_refine_ls_number_parameters 1072
_refine_ls_number_reflns 20213
_refine_ls_number_restraints 6
_refine_ls_restrained_S_all 1.038
_refine_ls_R_factor_all 0.0553
_refine_ls_R_factor_gt 0.0375
_refine_ls_shift/su_max 0.002
_refine_ls_shift/su_mean 0.000
_refine_ls_structure_factor_coef Fsqd
_refine_ls_weighting_details 'calc w=1/[\s^2^(Fo^2^)+(0.0408P)^2^+21.6133P] where P=(Fo^2^+2Fc^2^)/3'
_refine_ls_weighting_scheme calc
_refine_ls_wR_factor_gt 0.0891
_refine_ls_wR_factor_ref 0.0998
_reflns_number_gt 15887
_reflns_number_total 20213
_reflns_threshold_expression >2\s(I)
_cod_data_source_file c3ce26816k.txt
_cod_data_source_block mh242
_cod_depositor_comments
;
The following automatic conversions were performed:

'_exptl_crystal_density_meas' value 'none' was changed to '?' - the
value is perceived as not measured.

Automatic conversion script
Id: cif_fix_values 3008 2015-01-20 13:52:24Z robertas 
;
_cod_original_sg_symbol_H-M P2(1)/n
_cod_database_code 7210063

loop_
_symmetry_equiv_pos_as_xyz
'x, y, z'
'-x+1/2, y+1/2, -z+1/2'
'-x, -y, -z'
'x-1/2, -y-1/2, z-1/2'

loop_
_atom_site_label
_atom_site_type_symbol
_atom_site_fract_x
_atom_site_fract_y
_atom_site_fract_z
_atom_site_U_iso_or_equiv
_atom_site_adp_type
_atom_site_occupancy
_atom_site_symmetry_multiplicity
_atom_site_calc_flag
_atom_site_refinement_flags
_atom_site_disorder_assembly
_atom_site_disorder_group
Mo1 Mo 0.116229(18) 0.909316(11) 0.046802(14) 0.02493(8) Uani 1 1 d . . .
Mo2 Mo 0.100129(18) 0.938009(11) -0.106213(14) 0.02394(8) Uani 1 1 d . . .
Mo3 Mo 0.014831(18) 0.971265(12) 0.153381(14) 0.02592(8) Uani 1 1 d . . .
Mo4 Mo 0.918882(18) 0.588387(12) 0.911277(16) 0.02883(8) Uani 1 1 d . . .
Mo5 Mo 1.105844(17) 0.582937(11) 0.926008(15) 0.02572(8) Uani 1 1 d . . .
Mo6 Mo 0.812758(17) 0.503717(12) 0.984246(15) 0.02633(8) Uani 1 1 d . . .
Mn1 Mn 0.0000 1.0000 0.0000 0.01901(15) Uani 1 2 d S . .
Mn2 Mn 1.0000 0.5000 1.0000 0.01989(15) Uani 1 2 d S . .
O1 O 0.08406(14) 1.00315(9) -0.13810(11) 0.0255(5) Uani 1 1 d . . .
O2 O 0.19583(15) 0.93636(10) -0.11161(13) 0.0343(6) Uani 1 1 d . . .
O3 O 0.06780(16) 0.90324(9) -0.16682(12) 0.0344(6) Uani 1 1 d . . .
O4 O 0.08247(14) 0.89425(8) -0.03739(11) 0.0248(5) Uani 1 1 d . . .
O5 O 0.21057(15) 0.91290(10) 0.03603(13) 0.0356(6) Uani 1 1 d . . .
O6 O 0.10383(13) 0.98462(8) -0.01238(11) 0.0215(5) Uani 1 1 d . . .
O7 O -0.02085(13) 0.96351(8) -0.07639(11) 0.0232(5) Uani 1 1 d . . .
O8 O -0.00617(13) 0.93588(8) 0.05541(11) 0.0227(5) Uani 1 1 d . . .
O9 O 0.10133(16) 0.85344(10) 0.08142(12) 0.0358(6) Uani 1 1 d . . .
O10 O 0.10968(14) 0.95474(9) 0.11581(11) 0.0275(6) Uani 1 1 d . . .
O11 O -0.00859(17) 0.91989(11) 0.19503(13) 0.0409(7) Uani 1 1 d . . .
O12 O 0.04809(16) 1.01172(11) 0.20792(12) 0.0403(7) Uani 1 1 d . . .
O13 O 1.16452(13) 0.52429(9) 0.93440(12) 0.0263(5) Uani 1 1 d . . .
O14 O 1.11728(16) 0.59432(10) 0.84811(13) 0.0365(6) Uani 1 1 d . . .
O15 O 1.16078(14) 0.62533(10) 0.96401(13) 0.0340(6) Uani 1 1 d . . .
O16 O 0.93004(17) 0.59574(11) 0.83256(14) 0.0431(7) Uani 1 1 d . . .
O17 O 1.01068(14) 0.61370(9) 0.94396(12) 0.0279(6) Uani 1 1 d . . .
O18 O 1.07561(13) 0.54540(9) 1.02382(11) 0.0237(5) Uani 1 1 d . . .
O19 O 1.01145(13) 0.52484(9) 0.91184(11) 0.0250(5) Uani 1 1 d . . .
O20 O 0.85409(13) 0.53208(10) 0.90895(12) 0.0287(6) Uani 1 1 d . . .
O21 O 0.91570(13) 0.55095(9) 1.01122(11) 0.0263(5) Uani 1 1 d . . .
O22 O 0.76517(15) 0.45629(11) 0.95000(14) 0.0397(7) Uani 1 1 d . . .
O23 O 0.74697(15) 0.54575(11) 1.00626(14) 0.0406(7) Uani 1 1 d . . .
O24 O 0.85945(15) 0.63483(10) 0.93444(15) 0.0420(7) Uani 1 1 d . . .
O25 O 0.13118(15) 1.17562(10) 0.05866(14) 0.0393(7) Uani 1 1 d . . .
O26 O 0.21679(17) 1.28003(11) 0.04825(15) 0.0464(8) Uani 1 1 d . . .
H26 H 0.1879 1.3032 0.0581 0.070 Uiso 1 1 calc R . .
O27 O 0.21222(19) 1.26426(12) 0.15126(16) 0.0516(8) Uani 1 1 d . . .
O28 O 1.11899(16) 0.42176(11) 0.78690(13) 0.0409(7) Uani 1 1 d . . .
O29 O 1.15976(18) 0.41401(12) 0.63723(15) 0.0492(8) Uani 1 1 d . . .
H29 H 1.2061 0.4179 0.6325 0.074 Uiso 1 1 calc R . .
O30 O 1.19643(18) 0.34472(13) 0.68473(15) 0.0513(8) Uani 1 1 d . . .
O31 O 0.4972(5) 0.8517(4) 0.0060(4) 0.092(3) Uiso 0.50 1 d P . .
O32 O 0.8784(2) 0.33163(15) 0.8416(2) 0.0856(14) Uani 1 1 d . . .
O33 O 0.3331(2) 0.06775(14) 0.9840(2) 0.0714(11) Uani 1 1 d . . .
N1 N 0.18578(17) 1.10760(11) 0.01564(15) 0.0280(7) Uani 1 1 d . . .
H1 H 0.2293 1.0954 0.0041 0.034 Uiso 1 1 calc R . .
N2 N 1.01214(17) 0.39933(12) 0.83694(15) 0.0312(7) Uani 1 1 d . . .
H2 H 0.9730 0.3797 0.8344 0.037 Uiso 1 1 calc R . .
N3 N 0.7896(2) 0.11131(14) 0.73338(17) 0.0466(10) Uani 1 1 d . . .
N4 N 0.9052(2) 0.24494(12) 0.09668(19) 0.0468(10) Uani 1 1 d . D .
N5 N 0.16359(17) -0.00562(12) 0.68108(14) 0.0319(7) Uani 1 1 d . . .
N6 N 0.5531(5) 0.7996(3) 0.0718(4) 0.060(2) Uiso 0.50 1 d P . .
N7 N 0.7563(2) 0.32731(17) 0.8675(2) 0.0628(12) Uani 1 1 d . . .
N8 N 0.3748(3) -0.00375(17) 1.0257(2) 0.0736(14) Uani 1 1 d . . .
C1 C 0.1209(2) 1.07443(13) 0.01103(17) 0.0251(8) Uani 1 1 d . . .
C2 C 0.1566(2) 1.02437(13) -0.00648(18) 0.0269(8) Uani 1 1 d . . .
H2A H 0.1835 1.0281 -0.0468 0.032 Uiso 1 1 calc R . .
H2B H 0.1939 1.0155 0.0260 0.032 Uiso 1 1 calc R . .
C3 C -0.0823(2) 0.92858(13) -0.07542(17) 0.0275(8) Uani 1 1 d . . .
H3A H -0.0631 0.8955 -0.0868 0.033 Uiso 1 1 calc R . .
H3B H -0.1197 0.9383 -0.1075 0.033 Uiso 1 1 calc R . .
C4 C -0.0695(2) 0.90523(13) 0.04141(17) 0.0256(8) Uani 1 1 d . . .
H4A H -0.0995 0.9011 0.0801 0.031 Uiso 1 1 calc R . .
H4B H -0.0513 0.8722 0.0287 0.031 Uiso 1 1 calc R . .
C5 C 0.1855(2) 1.15485(14) 0.03581(19) 0.0324(9) Uani 1 1 d . . .
C6 C 0.2593(2) 1.18192(15) 0.0261(2) 0.0395(10) Uani 1 1 d . . .
H6A H 0.2536 1.2053 -0.0093 0.047 Uiso 1 1 calc R . .
H6B H 0.2983 1.1577 0.0144 0.047 Uiso 1 1 calc R . .
C7 C 0.2855(2) 1.21046(16) 0.0843(2) 0.0432(11) Uani 1 1 d . . .
C8 C 0.2329(2) 1.25330(15) 0.0993(2) 0.0394(10) Uani 1 1 d . . .
C9 C 0.2921(3) 1.17646(19) 0.1404(3) 0.0650(15) Uani 1 1 d . . .
H9A H 0.3161 1.1941 0.1752 0.097 Uiso 1 1 calc R . .
H9B H 0.3224 1.1477 0.1291 0.097 Uiso 1 1 calc R . .
H9C H 0.2420 1.1656 0.1532 0.097 Uiso 1 1 calc R . .
C10 C 0.3619(3) 1.23368(19) 0.0691(3) 0.0615(15) Uani 1 1 d . . .
H10A H 0.3567 1.2560 0.0331 0.092 Uiso 1 1 calc R . .
H10B H 0.3979 1.2076 0.0589 0.092 Uiso 1 1 calc R . .
H10C H 0.3800 1.2523 0.1056 0.092 Uiso 1 1 calc R . .
C11 C 1.0136(2) 0.43476(13) 0.88961(17) 0.0266(8) Uani 1 1 d . . .
C12 C 1.0152(2) 0.48787(14) 0.86318(18) 0.0292(8) Uani 1 1 d . . .
H12A H 1.0618 0.4926 0.8388 0.035 Uiso 1 1 calc R . .
H12B H 0.9724 0.4923 0.8341 0.035 Uiso 1 1 calc R . .
C13 C 1.0612(2) 0.57606(14) 1.07720(18) 0.0293(8) Uani 1 1 d . . .
H13A H 1.0614 0.6110 1.0635 0.035 Uiso 1 1 calc R . .
H13B H 1.1025 0.5718 1.1078 0.035 Uiso 1 1 calc R . .
C14 C 0.9186(2) 0.57828(14) 1.06897(17) 0.0280(8) Uani 1 1 d . . .
H14A H 0.8722 0.5719 1.0930 0.034 Uiso 1 1 calc R . .
H14B H 0.9202 0.6140 1.0591 0.034 Uiso 1 1 calc R . .
C15 C 1.0646(2) 0.39413(15) 0.79262(19) 0.0358(9) Uani 1 1 d . . .
C16 C 1.0539(3) 0.34949(17) 0.7499(2) 0.0468(11) Uani 1 1 d . . .
H16A H 1.0902 0.3235 0.7620 0.056 Uiso 1 1 calc R . .
H16B H 1.0029 0.3361 0.7560 0.056 Uiso 1 1 calc R . .
C17 C 1.0647(3) 0.36220(19) 0.6811(2) 0.0485(12) Uani 1 1 d . . .
C18 C 1.1474(3) 0.37304(17) 0.66931(19) 0.0408(10) Uani 1 1 d . . .
C19 C 1.0460(3) 0.3155(2) 0.6424(3) 0.0742(19) Uani 1 1 d . . .
H19A H 1.0512 0.3228 0.5975 0.111 Uiso 1 1 calc R . .
H19B H 0.9944 0.3052 0.6511 0.111 Uiso 1 1 calc R . .
H19C H 1.0804 0.2889 0.6540 0.111 Uiso 1 1 calc R . .
C20 C 1.0131(3) 0.4047(2) 0.6619(3) 0.0671(16) Uani 1 1 d . . .
H20A H 1.0304 0.4353 0.6817 0.101 Uiso 1 1 calc R . .
H20B H 0.9619 0.3976 0.6756 0.101 Uiso 1 1 calc R . .
H20C H 1.0140 0.4085 0.6161 0.101 Uiso 1 1 calc R . .
C21 C 0.8551(3) 0.13793(17) 0.7643(2) 0.0482(12) Uani 1 1 d . A .
H21A H 0.8518 0.1328 0.8103 0.058 Uiso 1 1 calc R . .
H21B H 0.9021 0.1223 0.7498 0.058 Uiso 1 1 calc R . .
C22 C 0.8602(3) 0.1930(2) 0.7520(3) 0.0704(17) Uani 1 1 d . . .
H22A H 0.8163 0.2097 0.7708 0.084 Uiso 1 1 calc R A .
H22B H 0.8592 0.1990 0.7062 0.084 Uiso 1 1 calc R . .
C23 C 0.9316(3) 0.2147(2) 0.7796(3) 0.0619(14) Uani 1 1 d . A .
H23A H 0.9275 0.2511 0.7797 0.074 Uiso 1 1 calc R . .
H23B H 0.9368 0.2036 0.8237 0.074 Uiso 1 1 calc R . .
C24 C 1.0000(4) 0.2003(2) 0.7443(3) 0.0802(18) Uani 1 1 d . . .
H24A H 1.0085 0.1648 0.7491 0.120 Uiso 1 1 calc R A .
H24B H 1.0432 0.2185 0.7609 0.120 Uiso 1 1 calc R . .
H24C H 0.9933 0.2082 0.6998 0.120 Uiso 1 1 calc R . .
C25 C 0.7918(3) 0.11635(19) 0.6628(2) 0.0504(12) Uani 1 1 d . A .
H25A H 0.7468 0.1000 0.6453 0.060 Uiso 1 1 calc R . .
H25B H 0.7882 0.1519 0.6523 0.060 Uiso 1 1 calc R . .
C26 C 0.8596(4) 0.0956(2) 0.6304(3) 0.0779(18) Uani 1 1 d . . .
H26A H 0.8536 0.0595 0.6252 0.093 Uiso 1 1 calc R A .
H26B H 0.9046 0.1015 0.6566 0.093 Uiso 1 1 calc R . .
C27 C 0.8704(3) 0.1195(2) 0.5659(3) 0.0638(15) Uani 1 1 d . A .
H27A H 0.8228 0.1172 0.5421 0.077 Uiso 1 1 calc R . .
H27B H 0.8818 0.1550 0.5719 0.077 Uiso 1 1 calc R . .
C28 C 0.9301(4) 0.0971(3) 0.5288(4) 0.104(2) Uiso 1 1 d . . .
H28A H 0.9768 0.0974 0.5530 0.155 Uiso 1 1 calc R A .
H28B H 0.9369 0.1159 0.4899 0.155 Uiso 1 1 calc R . .
H28C H 0.9166 0.0630 0.5185 0.155 Uiso 1 1 calc R . .
C29 C 0.7964(3) 0.05728(18) 0.7527(3) 0.0608(15) Uani 1 1 d . A .
H29A H 0.8441 0.0442 0.7359 0.073 Uiso 1 1 calc R . .
H29B H 0.7993 0.0556 0.7991 0.073 Uiso 1 1 calc R . .
C30 C 0.7334(4) 0.02408(19) 0.7310(3) 0.0734(18) Uani 1 1 d . . .
H30A H 0.7297 0.0249 0.6846 0.088 Uiso 1 1 calc R A .
H30B H 0.6853 0.0357 0.7486 0.088 Uiso 1 1 calc R . .
C31 C 0.7494(4) -0.0287(2) 0.7532(4) 0.096(2) Uani 1 1 d . A .
H31A H 0.7982 -0.0395 0.7360 0.115 Uiso 1 1 calc R . .
H31B H 0.7536 -0.0288 0.7996 0.115 Uiso 1 1 calc R . .
C32 C 0.6946(6) -0.0625(4) 0.7353(5) 0.098(3) Uiso 0.70 1 d P . .
H32A H 0.6466 -0.0532 0.7542 0.146 Uiso 0.70 1 calc PR A .
H32B H 0.7088 -0.0955 0.7495 0.146 Uiso 0.70 1 calc PR . .
H32C H 0.6897 -0.0624 0.6894 0.146 Uiso 0.70 1 calc PR . .
C33 C 0.7152(3) 0.13362(19) 0.7534(2) 0.0520(12) Uani 1 1 d D A 1
H33A H 0.7131 0.1682 0.7384 0.062 Uiso 1 1 calc R A 1
H33B H 0.6743 0.1153 0.7324 0.062 Uiso 1 1 calc R A 1
C34 C 0.7011(3) 0.1333(2) 0.8233(3) 0.0718(16) Uani 1 1 d D A 1
H34A H 0.7440 0.1489 0.8451 0.086 Uiso 1 1 calc R A 1
H34B H 0.6977 0.0987 0.8380 0.086 Uiso 1 1 calc R A 1
C35' C 0.6173(15) 0.1333(9) 0.8288(12) 0.086(7) Uiso 0.30 1 d PD B 2
C35 C 0.6296(5) 0.1603(4) 0.8410(5) 0.085(3) Uiso 0.70 1 d PD A 1
H35A H 0.6326 0.1945 0.8245 0.102 Uiso 1 1 calc R A 1
H35B H 0.6269 0.1625 0.8874 0.102 Uiso 1 1 calc R A 1
C36 C 0.5558(9) 0.1362(6) 0.8163(8) 0.130(6) Uiso 0.55 1 d PD A 1
H36A H 0.5432 0.1502 0.7752 0.195 Uiso 1 1 calc R A 1
H36B H 0.5151 0.1429 0.8459 0.195 Uiso 1 1 calc R A 1
H36C H 0.5629 0.1005 0.8124 0.195 Uiso 1 1 calc R A 1
C36' C 0.5919(13) 0.1841(8) 0.8045(11) 0.138(8) Uiso 0.45 1 d PD B 2
C37 C 0.8692(3) 0.28298(15) 0.1392(2) 0.0471(11) Uani 1 1 d . . .
H37A H 0.9094 0.3036 0.1576 0.056 Uiso 1 1 calc R . .
H37B H 0.8375 0.3048 0.1130 0.056 Uiso 1 1 calc R . .
C38 C 0.8217(3) 0.26300(18) 0.1922(3) 0.0613(14) Uani 1 1 d . . .
H38A H 0.8536 0.2441 0.2217 0.074 Uiso 1 1 calc R . .
H38B H 0.7832 0.2404 0.1751 0.074 Uiso 1 1 calc R . .
C39 C 0.7840(4) 0.3052(2) 0.2267(3) 0.0784(18) Uani 1 1 d . . .
H39A H 0.8229 0.3265 0.2457 0.094 Uiso 1 1 calc R . .
H39B H 0.7555 0.3254 0.1962 0.094 Uiso 1 1 calc R . .
C40 C 0.7312(4) 0.2877(3) 0.2779(4) 0.105(2) Uiso 1 1 d . . .
H40A H 0.6962 0.2634 0.2604 0.158 Uiso 1 1 calc R . .
H40B H 0.7030 0.3159 0.2944 0.158 Uiso 1 1 calc R . .
H40C H 0.7602 0.2726 0.3119 0.158 Uiso 1 1 calc R . .
C41 C 0.8459(3) 0.21401(17) 0.0637(3) 0.0604(15) Uani 1 1 d . . .
H41A H 0.8154 0.1971 0.0960 0.072 Uiso 1 1 calc R C 1
H41B H 0.8713 0.1882 0.0386 0.072 Uiso 1 1 calc R C 1
C42 C 0.7938(4) 0.2430(2) 0.0208(4) 0.114(3) Uani 1 1 d . D 1
H42A H 0.7632 0.2656 0.0467 0.137 Uiso 1 1 calc R D 1
H42B H 0.8245 0.2635 -0.0078 0.137 Uiso 1 1 calc R D 1
C43 C 0.7419(4) 0.2109(3) -0.0184(4) 0.094(2) Uiso 1 1 d . D 1
H43A H 0.7130 0.2313 -0.0485 0.113 Uiso 1 1 calc R D 1
H43B H 0.7707 0.1859 -0.0421 0.113 Uiso 1 1 calc R D 1
C44' C 0.6496(17) 0.2170(12) -0.0099(14) 0.069(8) Uiso 0.20 1 d P E 2
C44 C 0.6971(4) 0.1897(3) 0.0223(4) 0.076(2) Uiso 0.80 1 d P D 1
H44A H 0.7244 0.1637 0.0448 0.114 Uiso 1 1 calc R D 1
H44B H 0.6543 0.1751 0.0001 0.114 Uiso 1 1 calc R D 1
H44C H 0.6791 0.2143 0.0524 0.114 Uiso 1 1 calc R D 1
C45 C 0.9515(3) 0.27341(15) 0.0492(2) 0.0476(12) Uani 1 1 d . . .
H45A H 0.9181 0.2970 0.0274 0.057 Uiso 1 1 calc R D .
H45B H 0.9893 0.2930 0.0724 0.057 Uiso 1 1 calc R . .
C46 C 0.9919(3) 0.24301(17) 0.0000(2) 0.0514(12) Uani 1 1 d . D .
H46A H 0.9551 0.2233 -0.0241 0.062 Uiso 1 1 calc R . .
H46B H 1.0271 0.2200 0.0208 0.062 Uiso 1 1 calc R . .
C47 C 1.0347(3) 0.27657(19) -0.0443(2) 0.0594(14) Uani 1 1 d . . .
H47A H 0.9984 0.2966 -0.0686 0.071 Uiso 1 1 calc R D .
H47B H 1.0658 0.2995 -0.0192 0.071 Uiso 1 1 calc R . .
C48 C 1.0845(3) 0.2490(2) -0.0896(3) 0.0678(15) Uani 1 1 d . D .
H48A H 1.1238 0.2317 -0.0662 0.102 Uiso 1 1 calc R . .
H48B H 1.1075 0.2725 -0.1189 0.102 Uiso 1 1 calc R . .
H48C H 1.0546 0.2250 -0.1132 0.102 Uiso 1 1 calc R . .
C49 C 0.9541(3) 0.20938(15) 0.1331(2) 0.0445(11) Uani 1 1 d . . .
H49A H 0.9223 0.1919 0.1640 0.053 Uiso 1 1 calc R D .
H49B H 0.9738 0.1844 0.1035 0.053 Uiso 1 1 calc R . .
C50 C 1.0192(3) 0.23213(18) 0.1678(2) 0.0532(12) Uani 1 1 d . D .
H50A H 1.0011 0.2597 0.1942 0.064 Uiso 1 1 calc R . .
H50B H 1.0554 0.2457 0.1371 0.064 Uiso 1 1 calc R . .
C51 C 1.0580(3) 0.1941(2) 0.2089(2) 0.0600(14) Uani 1 1 d . . .
H51A H 1.1073 0.2073 0.2222 0.072 Uiso 1 1 calc R D .
H51B H 1.0672 0.1640 0.1838 0.072 Uiso 1 1 calc R . .
C52 C 1.0135(4) 0.1803(2) 0.2671(3) 0.0788(18) Uani 1 1 d . D .
H52A H 1.0040 0.2099 0.2922 0.118 Uiso 1 1 calc R . .
H52B H 1.0421 0.1565 0.2922 0.118 Uiso 1 1 calc R . .
H52C H 0.9657 0.1655 0.2545 0.118 Uiso 1 1 calc R . .
C53 C 0.2051(2) -0.05139(16) 0.65804(19) 0.0363(9) Uani 1 1 d . F .
H53A H 0.1877 -0.0589 0.6149 0.044 Uiso 1 1 calc R . .
H53B H 0.2591 -0.0435 0.6556 0.044 Uiso 1 1 calc R . .
C54 C 0.1958(3) -0.09749(18) 0.6979(2) 0.0513(12) Uani 1 1 d . . .
H54A H 0.1418 -0.1040 0.7045 0.062 Uiso 1 1 calc R F .
H54B H 0.2193 -0.0922 0.7395 0.062 Uiso 1 1 calc R . .
C55 C 0.2318(3) -0.14216(19) 0.6661(3) 0.0591(13) Uani 1 1 d . F .
H55A H 0.2849 -0.1342 0.6573 0.071 Uiso 1 1 calc R . .
H55B H 0.2312 -0.1701 0.6960 0.071 Uiso 1 1 calc R . .
C56 C 0.1960(5) -0.1582(2) 0.6071(3) 0.096(2) Uani 1 1 d . . .
H56A H 0.1423 -0.1632 0.6141 0.143 Uiso 1 1 calc R F .
H56B H 0.2187 -0.1892 0.5931 0.143 Uiso 1 1 calc R . .
H56C H 0.2032 -0.1328 0.5748 0.143 Uiso 1 1 calc R . .
C57 C 0.1920(2) 0.01018(17) 0.74528(18) 0.0394(10) Uani 1 1 d . F 1
H57A H 0.1622 0.0389 0.7593 0.047 Uiso 1 1 calc R F 1
H57B H 0.1826 -0.0170 0.7753 0.047 Uiso 1 1 calc R F 1
C58 C 0.2739(2) 0.02382(19) 0.7491(2) 0.0455(11) Uani 1 1 d D F 1
H58A H 0.2853 0.0493 0.7172 0.055 Uiso 1 1 calc R F 1
H58B H 0.3049 -0.0056 0.7399 0.055 Uiso 1 1 calc R F 1
C59 C 0.2935(3) 0.0433(2) 0.8139(3) 0.0655(15) Uani 1 1 d D F 1
H59A H 0.2816 0.0182 0.8461 0.079 Uiso 1 1 calc R F 1
H59B H 0.2639 0.0734 0.8229 0.079 Uiso 1 1 calc R F 1
C60 C 0.3815(4) 0.0561(3) 0.8159(4) 0.071(2) Uiso 0.80 1 d PD F 1
H60A H 0.4105 0.0258 0.8095 0.107 Uiso 1 1 calc R F 1
H60B H 0.3942 0.0704 0.8567 0.107 Uiso 1 1 calc R F 1
H60C H 0.3933 0.0798 0.7825 0.107 Uiso 1 1 calc R F 1
C60' C 0.2424(11) 0.0877(7) 0.8364(9) 0.031(4) Uiso 0.20 1 d P G 2
C61 C 0.1772(2) 0.03475(15) 0.63267(18) 0.0343(9) Uani 1 1 d . F 1
H61A H 0.2318 0.0405 0.6300 0.041 Uiso 1 1 calc R F 1
H61B H 0.1604 0.0224 0.5912 0.041 Uiso 1 1 calc R F 1
C62 C 0.1392(3) 0.08402(17) 0.6445(2) 0.0467(11) Uani 1 1 d . F 1
H62A H 0.0845 0.0791 0.6488 0.056 Uiso 1 1 calc R F 1
H62B H 0.1583 0.0987 0.6839 0.056 Uiso 1 1 calc R F 1
C63 C 0.1550(3) 0.11850(19) 0.5899(3) 0.0568(13) Uani 1 1 d . F 1
H63A H 0.2097 0.1239 0.5869 0.068 Uiso 1 1 calc R F 1
H63B H 0.1384 0.1025 0.5504 0.068 Uiso 1 1 calc R F 1
C64 C 0.1164(4) 0.1679(2) 0.5958(3) 0.084(2) Uani 1 1 d . F 1
H64A H 0.0620 0.1629 0.5970 0.125 Uiso 1 1 calc R F 1
H64B H 0.1293 0.1886 0.5597 0.125 Uiso 1 1 calc R F 1
H64C H 0.1327 0.1841 0.6346 0.125 Uiso 1 1 calc R F 1
C65 C 0.0806(2) -0.01580(17) 0.68838(19) 0.0379(10) Uani 1 1 d . F 1
H65A H 0.0738 -0.0412 0.7213 0.046 Uiso 1 1 calc R F 1
H65B H 0.0557 0.0147 0.7030 0.046 Uiso 1 1 calc R F 1
C66 C 0.0420(2) -0.0332(2) 0.6289(2) 0.0541(13) Uani 1 1 d . F 1
H66A H 0.0621 -0.0659 0.6169 0.065 Uiso 1 1 calc R F 1
H66B H 0.0530 -0.0099 0.5944 0.065 Uiso 1 1 calc R F 1
C67 C -0.0421(3) -0.0370(2) 0.6375(3) 0.0565(13) Uani 1 1 d . F 1
H67A H -0.0535 -0.0627 0.6692 0.068 Uiso 1 1 calc R F 1
H67B H -0.0618 -0.0052 0.6531 0.068 Uiso 1 1 calc R F 1
C68 C -0.0799(3) -0.0500(3) 0.5764(3) 0.089(2) Uani 1 1 d . F 1
H68A H -0.0638 -0.0269 0.5437 0.134 Uiso 1 1 calc R F 1
H68B H -0.1344 -0.0478 0.5816 0.134 Uiso 1 1 calc R F 1
H68C H -0.0662 -0.0836 0.5643 0.134 Uiso 1 1 calc R F 1
C69 C 0.5442(6) 0.8405(4) 0.0459(5) 0.059(3) Uiso 0.50 1 d P H 1
H69 H 0.5776 0.8659 0.0585 0.071 Uiso 0.50 1 calc PR H 1
C70 C 0.6090(9) 0.7925(7) 0.1163(8) 0.116(5) Uiso 0.50 1 d P H 1
H70A H 0.6384 0.8228 0.1206 0.173 Uiso 0.50 1 calc PR H 1
H70B H 0.6417 0.7655 0.1028 0.173 Uiso 0.50 1 calc PR H 1
H70C H 0.5862 0.7841 0.1567 0.173 Uiso 0.50 1 calc PR H 1
C71 C 0.5064(8) 0.7578(5) 0.0570(7) 0.094(4) Uiso 0.50 1 d P H 1
H71A H 0.4708 0.7522 0.0912 0.141 Uiso 0.50 1 calc PR H 1
H71B H 0.5378 0.7285 0.0516 0.141 Uiso 0.50 1 calc PR H 1
H71C H 0.4789 0.7643 0.0180 0.141 Uiso 0.50 1 calc PR H 1
C72 C 0.8234(3) 0.3373(2) 0.8792(3) 0.0674(15) Uiso 1 1 d . I 1
H72 H 0.8344 0.3503 0.9196 0.081 Uiso 1 1 calc R I 1
C73 C 0.7329(6) 0.3045(4) 0.8109(5) 0.153(4) Uiso 1 1 d . I 1
H73A H 0.7746 0.3043 0.7810 0.229 Uiso 1 1 calc R I 1
H73B H 0.6908 0.3229 0.7930 0.229 Uiso 1 1 calc R I 1
H73C H 0.7173 0.2705 0.8196 0.229 Uiso 1 1 calc R I 1
C74 C 0.6974(4) 0.3393(3) 0.9105(3) 0.088(2) Uiso 1 1 d . I 1
H74A H 0.7190 0.3531 0.9491 0.132 Uiso 1 1 calc R I 1
H74B H 0.6690 0.3095 0.9207 0.132 Uiso 1 1 calc R I 1
H74C H 0.6639 0.3637 0.8913 0.132 Uiso 1 1 calc R I 1
C75 C 0.3565(4) 0.0254(3) 0.9811(4) 0.089(2) Uiso 1 1 d . J 1
H75 H 0.3619 0.0124 0.9399 0.107 Uiso 1 1 calc R J 1
C76 C 0.3945(4) -0.0550(3) 1.0182(4) 0.104(2) Uiso 1 1 d . J 1
H76A H 0.3560 -0.0757 1.0377 0.156 Uiso 1 1 calc R J 1
H76B H 0.4429 -0.0613 1.0385 0.156 Uiso 1 1 calc R J 1
H76C H 0.3980 -0.0628 0.9734 0.156 Uiso 1 1 calc R J 1
C77 C 0.3464(6) 0.0086(4) 1.0892(5) 0.136(3) Uiso 1 1 d . J 1
H77A H 0.3258 0.0422 1.0889 0.204 Uiso 1 1 calc R J 1
H77B H 0.3875 0.0067 1.1196 0.204 Uiso 1 1 calc R J 1
H77C H 0.3070 -0.0148 1.1010 0.204 Uiso 1 1 calc R J 1

loop_
_atom_site_aniso_label
_atom_site_aniso_U_11
_atom_site_aniso_U_22
_atom_site_aniso_U_33
_atom_site_aniso_U_23
_atom_site_aniso_U_13
_atom_site_aniso_U_12
Mo1 0.02822(17) 0.02195(16) 0.02462(16) 0.00062(13) -0.00113(13) 0.00656(13)
Mo2 0.02919(17) 0.02030(15) 0.02236(15) -0.00176(12) 0.00517(13) 0.00408(13)
Mo3 0.03122(18) 0.02833(17) 0.01822(15) 0.00191(13) 0.00034(13) 0.00520(14)
Mo4 0.02518(17) 0.02560(17) 0.03568(18) 0.00695(14) -0.00310(14) 0.00601(13)
Mo5 0.02217(16) 0.02226(16) 0.03276(17) 0.00245(13) 0.00517(13) 0.00104(12)
Mo6 0.01589(15) 0.03015(17) 0.03295(18) 0.00033(14) -0.00004(13) 0.00362(13)
Mn1 0.0223(4) 0.0175(3) 0.0172(3) -0.0009(3) 0.0004(3) 0.0023(3)
Mn2 0.0148(3) 0.0199(4) 0.0250(4) 0.0019(3) 0.0006(3) 0.0027(3)
O1 0.0311(14) 0.0239(13) 0.0214(12) 0.0001(10) 0.0048(10) 0.0022(11)
O2 0.0339(15) 0.0313(15) 0.0380(15) 0.0013(12) 0.0100(12) 0.0079(12)
O3 0.0496(17) 0.0265(14) 0.0270(14) -0.0047(11) 0.0038(12) 0.0018(12)
O4 0.0309(14) 0.0179(12) 0.0257(13) -0.0017(10) 0.0020(11) 0.0029(10)
O5 0.0319(15) 0.0343(15) 0.0407(16) -0.0015(13) -0.0022(12) 0.0090(12)
O6 0.0249(13) 0.0166(11) 0.0231(12) -0.0011(10) 0.0009(10) 0.0013(10)
O7 0.0264(13) 0.0204(12) 0.0229(12) -0.0013(10) 0.0017(10) -0.0005(10)
O8 0.0240(13) 0.0212(12) 0.0229(12) 0.0007(10) 0.0006(10) 0.0019(10)
O9 0.0477(17) 0.0257(14) 0.0339(15) 0.0037(12) -0.0032(13) 0.0052(12)
O10 0.0300(14) 0.0282(13) 0.0242(13) -0.0007(11) -0.0056(11) 0.0057(11)
O11 0.0459(18) 0.0406(16) 0.0362(16) 0.0136(13) 0.0042(13) 0.0056(14)
O12 0.0410(17) 0.0540(18) 0.0257(14) -0.0093(13) -0.0018(12) 0.0035(14)
O13 0.0193(12) 0.0266(13) 0.0332(14) 0.0013(11) 0.0073(10) 0.0025(10)
O14 0.0406(16) 0.0327(15) 0.0361(15) 0.0035(12) 0.0072(13) 0.0028(13)
O15 0.0274(14) 0.0294(14) 0.0452(16) -0.0018(12) 0.0064(12) -0.0008(11)
O16 0.0434(17) 0.0474(18) 0.0385(16) 0.0127(14) -0.0030(13) 0.0023(14)
O17 0.0257(13) 0.0197(12) 0.0383(14) 0.0027(11) 0.0025(11) 0.0029(10)
O18 0.0188(12) 0.0246(12) 0.0277(13) -0.0022(10) 0.0027(10) 0.0017(10)
O19 0.0215(13) 0.0239(13) 0.0297(13) -0.0016(11) -0.0003(10) 0.0017(10)
O20 0.0200(13) 0.0357(15) 0.0305(14) 0.0015(11) -0.0031(11) 0.0056(11)
O21 0.0253(13) 0.0241(13) 0.0296(13) -0.0009(11) 0.0016(11) 0.0001(10)
O22 0.0269(15) 0.0484(18) 0.0439(16) -0.0053(14) -0.0002(12) -0.0075(13)
O23 0.0278(15) 0.0464(17) 0.0474(17) 0.0009(14) 0.0031(13) 0.0155(13)
O24 0.0322(15) 0.0327(15) 0.0611(19) 0.0043(14) -0.0033(14) 0.0103(12)
O25 0.0314(15) 0.0288(15) 0.0577(19) -0.0124(13) 0.0067(14) -0.0015(12)
O26 0.0455(18) 0.0358(16) 0.058(2) -0.0028(15) -0.0014(15) 0.0103(14)
O27 0.056(2) 0.050(2) 0.050(2) -0.0146(16) -0.0001(16) -0.0052(16)
O28 0.0347(16) 0.0464(17) 0.0415(16) -0.0173(14) 0.0140(13) -0.0122(14)
O29 0.0397(18) 0.056(2) 0.0516(19) -0.0012(16) 0.0033(15) -0.0096(15)
O30 0.0455(19) 0.054(2) 0.055(2) -0.0034(16) 0.0020(16) -0.0031(16)
O32 0.057(2) 0.067(3) 0.133(4) -0.036(3) 0.023(2) -0.019(2)
O33 0.051(2) 0.056(2) 0.107(3) 0.005(2) 0.020(2) 0.0153(18)
N1 0.0223(16) 0.0241(16) 0.0376(18) -0.0047(14) 0.0011(13) -0.0001(13)
N2 0.0233(16) 0.0324(17) 0.0380(18) -0.0128(15) 0.0009(14) -0.0062(13)
N3 0.059(2) 0.039(2) 0.041(2) 0.0097(17) -0.0230(19) 0.0015(18)
N4 0.051(2) 0.0211(17) 0.069(3) -0.0052(17) -0.009(2) 0.0068(16)
N5 0.0250(17) 0.044(2) 0.0266(16) 0.0029(15) 0.0048(13) 0.0019(14)
N7 0.052(3) 0.069(3) 0.067(3) -0.019(2) -0.016(2) -0.009(2)
N8 0.111(4) 0.056(3) 0.054(3) -0.001(2) -0.007(3) 0.022(3)
C1 0.0254(19) 0.0202(17) 0.0296(19) 0.0007(15) -0.0008(15) -0.0007(14)
C2 0.0246(19) 0.0233(18) 0.033(2) -0.0046(16) -0.0001(15) -0.0014(15)
C3 0.030(2) 0.0239(18) 0.0284(19) -0.0036(15) -0.0010(16) -0.0040(15)
C4 0.0285(19) 0.0182(17) 0.0300(19) 0.0005(15) 0.0027(15) -0.0016(15)
C5 0.031(2) 0.0257(19) 0.041(2) -0.0057(17) 0.0004(18) -0.0027(17)
C6 0.031(2) 0.028(2) 0.060(3) -0.009(2) 0.004(2) -0.0016(17)
C7 0.033(2) 0.032(2) 0.064(3) -0.008(2) -0.011(2) 0.0001(18)
C8 0.029(2) 0.028(2) 0.061(3) -0.004(2) -0.014(2) -0.0035(17)
C9 0.067(4) 0.049(3) 0.079(4) 0.000(3) -0.031(3) 0.013(3)
C10 0.034(3) 0.046(3) 0.104(4) -0.023(3) -0.009(3) 0.003(2)
C11 0.0233(19) 0.0267(19) 0.0297(19) -0.0063(16) 0.0040(15) -0.0006(15)
C12 0.0260(19) 0.031(2) 0.031(2) -0.0053(16) 0.0003(16) 0.0015(16)
C13 0.0254(19) 0.029(2) 0.033(2) -0.0061(16) 0.0055(16) -0.0005(16)
C14 0.0266(19) 0.0252(19) 0.032(2) -0.0058(16) 0.0030(16) 0.0015(15)
C15 0.029(2) 0.039(2) 0.040(2) -0.0110(19) 0.0062(18) -0.0039(18)
C16 0.042(3) 0.049(3) 0.049(3) -0.017(2) 0.013(2) -0.018(2)
C17 0.036(2) 0.065(3) 0.045(3) -0.019(2) 0.003(2) -0.015(2)
C18 0.044(3) 0.048(3) 0.030(2) -0.010(2) 0.0029(19) -0.010(2)
C19 0.066(4) 0.099(5) 0.058(3) -0.040(3) 0.018(3) -0.044(3)
C20 0.045(3) 0.097(5) 0.059(3) -0.003(3) -0.003(3) -0.011(3)
C21 0.053(3) 0.047(3) 0.045(3) 0.003(2) -0.026(2) 0.001(2)
C22 0.066(4) 0.046(3) 0.099(5) 0.010(3) -0.028(3) 0.001(3)
C23 0.066(4) 0.052(3) 0.067(3) 0.004(3) -0.010(3) -0.012(3)
C24 0.082(4) 0.060(4) 0.098(5) 0.023(3) 0.006(4) -0.009(3)
C25 0.061(3) 0.049(3) 0.042(3) 0.002(2) -0.016(2) 0.007(2)
C26 0.090(5) 0.081(4) 0.062(4) -0.003(3) -0.014(3) 0.025(4)
C27 0.070(4) 0.055(3) 0.066(3) -0.017(3) -0.009(3) 0.005(3)
C29 0.082(4) 0.044(3) 0.056(3) 0.011(2) -0.036(3) -0.001(3)
C30 0.102(5) 0.047(3) 0.072(4) 0.016(3) -0.043(4) -0.013(3)
C31 0.122(6) 0.050(4) 0.115(6) 0.012(4) -0.053(5) -0.021(4)
C33 0.055(3) 0.052(3) 0.048(3) 0.010(2) -0.013(2) -0.001(2)
C34 0.080(4) 0.080(4) 0.055(3) 0.010(3) -0.006(3) -0.002(3)
C37 0.054(3) 0.024(2) 0.064(3) -0.002(2) 0.002(2) 0.005(2)
C38 0.061(3) 0.040(3) 0.083(4) -0.001(3) 0.008(3) 0.001(2)
C39 0.088(5) 0.062(4) 0.085(4) 0.009(3) 0.032(4) 0.018(3)
C41 0.050(3) 0.033(2) 0.098(4) -0.018(3) -0.023(3) 0.009(2)
C42 0.095(5) 0.059(4) 0.189(8) -0.040(5) -0.091(6) 0.027(4)
C45 0.062(3) 0.023(2) 0.057(3) -0.002(2) -0.010(2) 0.009(2)
C46 0.059(3) 0.033(2) 0.063(3) -0.014(2) -0.012(3) 0.009(2)
C47 0.073(4) 0.046(3) 0.059(3) 0.000(3) -0.011(3) 0.007(3)
C48 0.076(4) 0.073(4) 0.054(3) -0.009(3) -0.004(3) 0.008(3)
C49 0.045(3) 0.026(2) 0.063(3) 0.002(2) -0.006(2) 0.0038(19)
C50 0.049(3) 0.049(3) 0.062(3) 0.002(2) -0.003(2) -0.003(2)
C51 0.057(3) 0.066(3) 0.057(3) -0.002(3) -0.008(3) 0.010(3)
C52 0.100(5) 0.079(4) 0.058(4) 0.001(3) -0.011(3) 0.000(4)
C53 0.029(2) 0.045(2) 0.035(2) -0.0007(19) 0.0050(17) 0.0030(18)
C54 0.053(3) 0.052(3) 0.049(3) 0.015(2) 0.004(2) 0.007(2)
C55 0.059(3) 0.047(3) 0.071(4) 0.008(3) -0.002(3) 0.001(2)
C56 0.137(7) 0.057(4) 0.092(5) -0.009(4) -0.036(5) 0.002(4)
C57 0.039(2) 0.053(3) 0.026(2) 0.0006(19) 0.0049(17) 0.003(2)
C58 0.037(2) 0.057(3) 0.043(2) -0.003(2) -0.004(2) 0.002(2)
C59 0.074(4) 0.059(3) 0.064(3) -0.011(3) -0.024(3) 0.007(3)
C61 0.030(2) 0.047(2) 0.0262(19) 0.0055(18) 0.0078(16) 0.0021(18)
C62 0.039(3) 0.049(3) 0.051(3) 0.005(2) 0.012(2) 0.004(2)
C63 0.049(3) 0.051(3) 0.071(3) 0.016(3) 0.020(3) 0.007(2)
C64 0.081(4) 0.062(4) 0.108(5) 0.022(4) 0.023(4) 0.012(3)
C65 0.024(2) 0.055(3) 0.035(2) 0.004(2) 0.0075(17) -0.0025(19)
C66 0.032(2) 0.080(4) 0.051(3) -0.002(3) 0.001(2) -0.006(2)
C67 0.033(3) 0.067(3) 0.070(3) -0.002(3) -0.005(2) 0.000(2)
C68 0.040(3) 0.128(6) 0.100(5) -0.014(5) -0.012(3) -0.015(4)

loop_
_atom_type_symbol
_atom_type_description
_atom_type_scat_dispersion_real
_atom_type_scat_dispersion_imag
_atom_type_scat_source
Mo Mo -1.6832 0.6857 'International Tables Vol C Tables 4.2.6.8 and 6.1.1.4'
Mn Mn 0.3368 0.7283 'International Tables Vol C Tables 4.2.6.8 and 6.1.1.4'
O O 0.0106 0.0060 'International Tables Vol C Tables 4.2.6.8 and 6.1.1.4'
N N 0.0061 0.0033 'International Tables Vol C Tables 4.2.6.8 and 6.1.1.4'
C C 0.0033 0.0016 'International Tables Vol C Tables 4.2.6.8 and 6.1.1.4'
H H 0.0000 0.0000 'International Tables Vol C Tables 4.2.6.8 and 6.1.1.4'

loop_
_geom_angle_atom_site_label_1
_geom_angle_atom_site_label_2
_geom_angle_atom_site_label_3
_geom_angle
_geom_angle_site_symmetry_1
_geom_angle_site_symmetry_3
O5 Mo1 O9 105.31(13) . .
O5 Mo1 O10 97.36(12) . .
O9 Mo1 O10 103.22(12) . .
O5 Mo1 O4 101.18(12) . .
O9 Mo1 O4 99.47(11) . .
O10 Mo1 O4 145.61(10) . .
O5 Mo1 O8 158.36(11) . .
O9 Mo1 O8 95.40(11) . .
O10 Mo1 O8 71.36(9) . .
O4 Mo1 O8 81.14(9) . .
O5 Mo1 O6 88.35(11) . .
O9 Mo1 O6 164.65(11) . .
O10 Mo1 O6 81.46(9) . .
O4 Mo1 O6 70.47(9) . .
O8 Mo1 O6 72.01(8) . .
O3 Mo2 O2 105.79(13) . .
O3 Mo2 O4 100.48(11) . .
O2 Mo2 O4 101.61(12) . .
O3 Mo2 O1 101.06(11) . .
O2 Mo2 O1 98.58(12) . .
O4 Mo2 O1 145.06(10) . .
O3 Mo2 O7 93.27(11) . .
O2 Mo2 O7 160.16(11) . .
O4 Mo2 O7 79.79(9) . .
O1 Mo2 O7 71.82(9) . .
O3 Mo2 O6 161.34(11) . .
O2 Mo2 O6 92.55(11) . .
O4 Mo2 O6 71.83(9) . .
O1 Mo2 O6 79.09(9) . .
O7 Mo2 O6 68.88(8) . .
O12 Mo3 O11 104.89(14) . .
O12 Mo3 O1 101.65(12) . 3_575
O11 Mo3 O1 99.00(12) . 3_575
O12 Mo3 O10 97.29(12) . .
O11 Mo3 O10 104.07(12) . .
O1 Mo3 O10 145.14(10) 3_575 .
O12 Mo3 O8 158.82(12) . .
O11 Mo3 O8 95.19(12) . .
O1 Mo3 O8 81.41(9) 3_575 .
O10 Mo3 O8 70.87(9) . .
O12 Mo3 O7 88.60(12) . 3_575
O11 Mo3 O7 164.50(12) . 3_575
O1 Mo3 O7 70.32(9) 3_575 3_575
O10 Mo3 O7 81.26(9) . 3_575
O8 Mo3 O7 72.55(8) . 3_575
O16 Mo4 O24 105.70(14) . .
O16 Mo4 O17 102.43(13) . .
O24 Mo4 O17 99.36(12) . .
O16 Mo4 O20 98.04(13) . .
O24 Mo4 O20 102.56(12) . .
O17 Mo4 O20 144.55(10) . .
O16 Mo4 O21 160.59(12) . .
O24 Mo4 O21 92.30(12) . .
O17 Mo4 O21 81.24(10) . .
O20 Mo4 O21 70.43(9) . .
O16 Mo4 O19 90.41(12) . .
O24 Mo4 O19 162.66(12) . .
O17 Mo4 O19 70.31(9) . .
O20 Mo4 O19 81.00(9) . .
O21 Mo4 O19 72.72(8) . .
O14 Mo5 O15 105.63(13) . .
O14 Mo5 O13 100.09(12) . .
O15 Mo5 O13 101.55(12) . .
O14 Mo5 O17 102.84(12) . .
O15 Mo5 O17 96.90(11) . .
O13 Mo5 O17 145.33(10) . .
O14 Mo5 O19 94.86(11) . .
O15 Mo5 O19 158.37(11) . .
O13 Mo5 O19 81.15(9) . .
O17 Mo5 O19 71.35(9) . .
O14 Mo5 O18 163.54(11) . .
O15 Mo5 O18 90.23(11) . .
O13 Mo5 O18 71.83(9) . .
O17 Mo5 O18 79.06(9) . .
O19 Mo5 O18 70.04(8) . .
O23 Mo6 O22 106.18(14) . .
O23 Mo6 O20 103.17(12) . .
O22 Mo6 O20 97.85(13) . .
O23 Mo6 O13 99.19(12) . 3_767
O22 Mo6 O13 101.00(13) . 3_767
O20 Mo6 O13 145.31(10) . 3_767
O23 Mo6 O21 96.31(12) . .
O22 Mo6 O21 156.89(11) . .
O20 Mo6 O21 71.33(10) . .
O13 Mo6 O21 80.18(10) 3_767 .
O23 Mo6 O18 164.35(12) . 3_767
O22 Mo6 O18 87.97(11) . 3_767
O20 Mo6 O18 80.93(9) . 3_767
O13 Mo6 O18 70.97(9) 3_767 3_767
O21 Mo6 O18 70.44(8) . 3_767
O6 Mn1 O6 180.0 . 3_575
O6 Mn1 O7 87.59(10) . .
O6 Mn1 O7 92.41(10) 3_575 .
O6 Mn1 O7 92.41(10) . 3_575
O6 Mn1 O7 87.59(10) 3_575 3_575
O7 Mn1 O7 180.00(14) . 3_575
O6 Mn1 O8 87.09(9) . .
O6 Mn1 O8 92.91(9) 3_575 .
O7 Mn1 O8 92.23(9) . .
O7 Mn1 O8 87.77(9) 3_575 .
O6 Mn1 O8 92.91(9) . 3_575
O6 Mn1 O8 87.09(9) 3_575 3_575
O7 Mn1 O8 87.77(9) . 3_575
O7 Mn1 O8 92.23(9) 3_575 3_575
O8 Mn1 O8 180.00(12) . 3_575
O18 Mn2 O18 180.00(11) 3_767 .
O18 Mn2 O19 87.63(10) 3_767 3_767
O18 Mn2 O19 92.37(10) . 3_767
O18 Mn2 O19 92.37(10) 3_767 .
O18 Mn2 O19 87.63(10) . .
O19 Mn2 O19 180.000(1) 3_767 .
O18 Mn2 O21 93.11(10) 3_767 3_767
O18 Mn2 O21 86.89(10) . 3_767
O19 Mn2 O21 87.67(10) 3_767 3_767
O19 Mn2 O21 92.33(10) . 3_767
O18 Mn2 O21 86.89(10) 3_767 .
O18 Mn2 O21 93.11(10) . .
O19 Mn2 O21 92.33(10) 3_767 .
O19 Mn2 O21 87.67(10) . .
O21 Mn2 O21 180.000(1) 3_767 .
Mo2 O1 Mo3 121.98(13) . 3_575
Mo2 O4 Mo1 121.87(12) . .
C2 O6 Mn1 117.3(2) . .
C2 O6 Mo2 119.5(2) . .
Mn1 O6 Mo2 101.93(10) . .
C2 O6 Mo1 122.0(2) . .
Mn1 O6 Mo1 101.54(10) . .
Mo2 O6 Mo1 89.53(8) . .
C3 O7 Mn1 117.7(2) . .
C3 O7 Mo2 120.4(2) . .
Mn1 O7 Mo2 101.60(10) . .
C3 O7 Mo3 121.5(2) . 3_575
Mn1 O7 Mo3 100.80(9) . 3_575
Mo2 O7 Mo3 89.41(8) . 3_575
C4 O8 Mn1 113.84(19) . .
C4 O8 Mo1 123.3(2) . .
Mn1 O8 Mo1 99.35(9) . .
C4 O8 Mo3 123.4(2) . .
Mn1 O8 Mo3 98.85(9) . .
Mo1 O8 Mo3 92.79(8) . .
Mo1 O10 Mo3 121.42(13) . .
Mo5 O13 Mo6 121.61(13) . 3_767
Mo4 O17 Mo5 121.89(13) . .
C13 O18 Mn2 117.4(2) . .
C13 O18 Mo5 119.2(2) . .
Mn2 O18 Mo5 101.89(10) . .
C13 O18 Mo6 121.9(2) . 3_767
Mn2 O18 Mo6 102.23(10) . 3_767
Mo5 O18 Mo6 89.12(8) . 3_767
C12 O19 Mn2 116.4(2) . .
C12 O19 Mo5 121.9(2) . .
Mn2 O19 Mo5 100.43(10) . .
C12 O19 Mo4 122.0(2) . .
Mn2 O19 Mo4 100.09(10) . .
Mo5 O19 Mo4 90.79(8) . .
Mo4 O20 Mo6 121.93(13) . .
C14 O21 Mn2 114.8(2) . .
C14 O21 Mo6 121.7(2) . .
Mn2 O21 Mo6 100.43(10) . .
C14 O21 Mo4 123.4(2) . .
Mn2 O21 Mo4 99.50(10) . .
Mo6 O21 Mo4 91.98(9) . .
C5 N1 C1 126.7(3) . .
C15 N2 C11 126.3(3) . .
C25 N3 C33 105.6(3) . .
C25 N3 C21 111.5(4) . .
C33 N3 C21 111.1(4) . .
C25 N3 C29 110.7(4) . .
C33 N3 C29 112.1(4) . .
C21 N3 C29 106.1(3) . .
C49 N4 C37 111.8(4) . .
C49 N4 C45 110.5(4) . .
C37 N4 C45 106.5(3) . .
C49 N4 C41 106.6(3) . .
C37 N4 C41 110.8(4) . .
C45 N4 C41 110.7(4) . .
C65 N5 C57 106.5(3) . .
C65 N5 C61 110.9(3) . .
C57 N5 C61 110.7(3) . .
C65 N5 C53 111.1(3) . .
C57 N5 C53 110.9(3) . .
C61 N5 C53 106.8(3) . .
C69 N6 C70 121.1(12) . .
C69 N6 C71 121.8(10) . .
C70 N6 C71 117.1(12) . .
C72 N7 C73 122.8(7) . .
C72 N7 C74 121.8(5) . .
C73 N7 C74 115.4(6) . .
C75 N8 C76 125.2(6) . .
C75 N8 C77 116.8(6) . .
C76 N8 C77 113.8(6) . .
N1 C1 C3 109.1(3) . 3_575
N1 C1 C2 103.2(3) . .
C3 C1 C2 110.8(3) 3_575 .
N1 C1 C4 107.3(3) . 3_575
C3 C1 C4 113.3(3) 3_575 3_575
C2 C1 C4 112.5(3) . 3_575
O6 C2 C1 114.2(3) . .
O7 C3 C1 112.8(3) . 3_575
O8 C4 C1 114.2(3) . 3_575
O25 C5 N1 124.5(4) . .
O25 C5 C6 121.3(3) . .
N1 C5 C6 114.2(3) . .
C5 C6 C7 113.3(4) . .
C9 C7 C8 110.2(4) . .
C9 C7 C6 110.7(4) . .
C8 C7 C6 111.4(3) . .
C9 C7 C10 110.4(4) . .
C8 C7 C10 106.2(3) . .
C6 C7 C10 107.8(4) . .
O27 C8 O26 123.2(4) . .
O27 C8 C7 124.6(4) . .
O26 C8 C7 112.0(4) . .
N2 C11 C14 107.4(3) . 3_767
N2 C11 C13 102.1(3) . 3_767
C14 C11 C13 112.0(3) 3_767 3_767
N2 C11 C12 109.2(3) . .
C14 C11 C12 114.1(3) 3_767 .
C13 C11 C12 111.1(3) 3_767 .
O19 C12 C11 112.6(3) . .
O18 C13 C11 114.3(3) . 3_767
O21 C14 C11 113.6(3) . 3_767
O28 C15 N2 123.9(4) . .
O28 C15 C16 121.4(4) . .
N2 C15 C16 114.7(3) . .
C17 C16 C15 112.3(4) . .
C16 C17 C18 109.0(4) . .
C16 C17 C20 110.6(4) . .
C18 C17 C20 113.1(4) . .
C16 C17 C19 107.5(4) . .
C18 C17 C19 106.1(4) . .
C20 C17 C19 110.2(4) . .
O30 C18 O29 123.5(4) . .
O30 C18 C17 122.2(4) . .
O29 C18 C17 114.1(4) . .
C22 C21 N3 115.9(4) . .
C21 C22 C23 111.4(4) . .
C24 C23 C22 113.1(5) . .
C26 C25 N3 116.5(4) . .
C25 C26 C27 110.8(5) . .
C28 C27 C26 113.7(5) . .
C30 C29 N3 115.4(4) . .
C29 C30 C31 108.8(5) . .
C32 C31 C30 113.4(7) . .
C34 C33 N3 114.9(4) . .
C33 C34 C35 112.5(6) . .
C34 C35 C36 115.0(10) . .
C38 C37 N4 116.2(4) . .
C37 C38 C39 110.0(4) . .
C40 C39 C38 112.9(5) . .
N4 C41 C42 114.6(4) . .
C43 C42 C41 114.0(5) . .
C44 C43 C42 105.1(7) . .
C46 C45 N4 116.4(4) . .
C45 C46 C47 110.2(4) . .
C48 C47 C46 113.5(4) . .
C50 C49 N4 115.7(4) . .
C49 C50 C51 110.8(4) . .
C50 C51 C52 113.5(5) . .
C54 C53 N5 115.8(3) . .
C53 C54 C55 110.9(4) . .
C56 C55 C54 115.3(5) . .
C58 C57 N5 116.1(3) . .
C57 C58 C59 110.9(4) . .
C58 C59 C60 108.8(5) . .
C62 C61 N5 116.6(3) . .
C63 C62 C61 109.3(4) . .
C64 C63 C62 113.3(4) . .
C66 C65 N5 114.4(3) . .
C65 C66 C67 111.7(4) . .
C68 C67 C66 110.8(5) . .
O31 C69 N6 127.7(12) . .
N7 C72 O32 125.9(6) . .
O33 C75 N8 129.1(7) . .

loop_
_geom_bond_atom_site_label_1
_geom_bond_atom_site_label_2
_geom_bond_distance
_geom_bond_site_symmetry_2
Mo1 O5 1.703(3) .
Mo1 O9 1.705(3) .
Mo1 O10 1.921(2) .
Mo1 O4 1.934(2) .
Mo1 O8 2.309(2) .
Mo1 O6 2.408(2) .
Mo2 O3 1.698(3) .
Mo2 O2 1.714(3) .
Mo2 O4 1.912(2) .
Mo2 O1 1.913(2) .
Mo2 O7 2.356(2) .
Mo2 O6 2.364(2) .
Mo3 O12 1.703(3) .
Mo3 O11 1.703(3) .
Mo3 O1 1.924(2) 3_575
Mo3 O10 1.927(3) .
Mo3 O8 2.326(2) .
Mo3 O7 2.413(2) 3_575
Mo4 O16 1.700(3) .
Mo4 O24 1.719(3) .
Mo4 O17 1.907(3) .
Mo4 O20 1.916(3) .
Mo4 O21 2.358(2) .
Mo4 O19 2.387(2) .
Mo5 O14 1.700(3) .
Mo5 O15 1.713(3) .
Mo5 O13 1.912(2) .
Mo5 O17 1.932(2) .
Mo5 O19 2.326(2) .
Mo5 O18 2.381(2) .
Mo6 O23 1.703(3) .
Mo6 O22 1.704(3) .
Mo6 O20 1.926(3) .
Mo6 O13 1.933(2) 3_767
Mo6 O21 2.312(2) .
Mo6 O18 2.403(2) 3_767
Mn1 O6 1.919(2) .
Mn1 O6 1.919(2) 3_575
Mn1 O7 1.939(2) .
Mn1 O7 1.939(2) 3_575
Mn1 O8 2.103(2) .
Mn1 O8 2.103(2) 3_575
Mn2 O18 1.895(2) 3_767
Mn2 O18 1.895(2) .
Mn2 O19 2.005(2) 3_767
Mn2 O19 2.005(2) .
Mn2 O21 2.057(2) 3_767
Mn2 O21 2.057(2) .
O1 Mo3 1.924(2) 3_575
O6 C2 1.436(4) .
O7 C3 1.449(4) .
O7 Mo3 2.413(2) 3_575
O8 C4 1.434(4) .
O13 Mo6 1.933(2) 3_767
O18 C13 1.432(4) .
O18 Mo6 2.403(2) 3_767
O19 C12 1.443(4) .
O21 C14 1.436(4) .
O25 C5 1.223(5) .
O26 C8 1.336(5) .
O27 C8 1.205(5) .
O28 C15 1.233(5) .
O29 C18 1.322(5) .
O30 C18 1.209(5) .
O31 C69 1.232(13) .
O32 C72 1.278(7) .
O33 C75 1.223(8) .
N1 C5 1.351(5) .
N1 C1 1.469(5) .
N2 C15 1.338(5) .
N2 C11 1.476(5) .
N3 C25 1.509(6) .
N3 C33 1.521(6) .
N3 C21 1.524(6) .
N3 C29 1.526(6) .
N4 C49 1.513(5) .
N4 C37 1.516(6) .
N4 C45 1.517(6) .
N4 C41 1.521(6) .
N5 C65 1.516(5) .
N5 C57 1.519(5) .
N5 C61 1.523(5) .
N5 C53 1.526(5) .
N6 C69 1.247(13) .
N6 C70 1.387(17) .
N6 C71 1.441(16) .
N7 C72 1.254(7) .
N7 C73 1.416(10) .
N7 C74 1.433(8) .
N8 C75 1.277(8) .
N8 C76 1.441(8) .
N8 C77 1.483(10) .
C1 C3 1.538(5) 3_575
C1 C2 1.544(5) .
C1 C4 1.545(5) 3_575
C3 C1 1.538(5) 3_575
C4 C1 1.545(5) 3_575
C5 C6 1.523(5) .
C6 C7 1.534(6) .
C7 C9 1.512(7) .
C7 C8 1.527(6) .
C7 C10 1.539(6) .
C11 C14 1.537(5) 3_767
C11 C13 1.541(5) 3_767
C11 C12 1.546(5) .
C13 C11 1.541(5) 3_767
C14 C11 1.537(5) 3_767
C15 C16 1.525(6) .
C16 C17 1.518(6) .
C17 C18 1.528(6) .
C17 C20 1.530(8) .
C17 C19 1.547(7) .
C21 C22 1.517(7) .
C22 C23 1.521(7) .
C23 C24 1.486(8) .
C25 C26 1.505(8) .
C26 C27 1.531(8) .
C27 C28 1.462(9) .
C29 C30 1.512(7) .
C30 C31 1.534(8) .
C31 C32 1.393(11) .
C33 C34 1.510(7) .
C34 C35 1.521(10) .
C35' C36' 1.539(18) .
C35 C36 1.561(13) .
C37 C38 1.513(7) .
C38 C39 1.518(7) .
C39 C40 1.517(9) .
C41 C42 1.522(8) .
C42 C43 1.519(9) .
C43 C44 1.314(9) .
C45 C46 1.517(6) .
C46 C47 1.518(7) .
C47 C48 1.511(7) .
C49 C50 1.508(6) .
C50 C51 1.520(7) .
C51 C52 1.520(8) .
C53 C54 1.519(6) .
C54 C55 1.530(7) .
C55 C56 1.474(8) .
C57 C58 1.511(6) .
C58 C59 1.517(6) .
C59 C60 1.608(8) .
C61 C62 1.519(6) .
C62 C63 1.518(6) .
C63 C64 1.510(7) .
C65 C66 1.515(6) .
C66 C67 1.517(6) .
C67 C68 1.505(8) .
